data_7013080
loop_
_publ_author_name
'Robin B. Bedford'
'Catherine S. J. Cazin'
'Simon J. Coles'
'Thomas Gelbrich'
'Michael B. Hursthouse'
'V\'eronique J. M. Scordia'

_publ_section_title
;
 Phosphine and arsine adducts of N-donor palladacycles as catalysts in
 the Suzuki coupling of aryl bromides
;
_journal_issue 17
_journal_name_full 'Dalton Trans.'
_journal_page_first 3350
_journal_page_last 3356
_journal_paper_doi 10.1039/B304053D
_journal_year 2003
_chemical_formula_sum 'C32 H24.25 F12 N O2.25 P Pd'
_chemical_formula_weight 824.14
_chemical_name_common Bedford
_chemical_name_systematic ?
_space_group_IT_number 2
_symmetry_cell_setting triclinic
_symmetry_space_group_name_Hall '-P 1'
_symmetry_space_group_name_H-M 'P -1'
_atom_sites_solution_hydrogens geom
_atom_sites_solution_primary direct
_atom_sites_solution_secondary difmap
_audit_creation_method SHELXL-97
_cell_angle_alpha 74.0690(10)
_cell_angle_beta 83.9980(10)
_cell_angle_gamma 83.5620(10)
_cell_formula_units_Z 2
_cell_length_a 10.08040(10)
_cell_length_b 11.74440(10)
_cell_length_c 14.4457(2)
_cell_measurement_reflns_used 22395
_cell_measurement_temperature 120(2)
_cell_measurement_theta_max 27.48
_cell_measurement_theta_min 2.91
_cell_volume 1629.27(3)
_computing_structure_refinement 'SHELXL-97 (Sheldrick, 1997)'
_computing_structure_solution 'SHELXS-97 (Sheldrick, 1997)'
_diffrn_ambient_temperature 120(2)
_diffrn_detector_area_resol_mean 9.091
_diffrn_measured_fraction_theta_full 0.995
_diffrn_measured_fraction_theta_max 0.995
_diffrn_measurement_device_type 'Nonius KappaCCD'
_diffrn_measurement_method '\f & \w scans'
_diffrn_radiation_monochromator graphite
_diffrn_radiation_source 'Nonius FR591 rotating anode'
_diffrn_radiation_type MoK\a
_diffrn_radiation_wavelength 0.71073
_diffrn_reflns_av_R_equivalents 0.1007
_diffrn_reflns_av_sigmaI/netI 0.0549
_diffrn_reflns_limit_h_max 13
_diffrn_reflns_limit_h_min -13
_diffrn_reflns_limit_k_max 15
_diffrn_reflns_limit_k_min -15
_diffrn_reflns_limit_l_max 18
_diffrn_reflns_limit_l_min -18
_diffrn_reflns_number 33547
_diffrn_reflns_theta_full 27.48
_diffrn_reflns_theta_max 27.48
_diffrn_reflns_theta_min 3.02
_exptl_absorpt_coefficient_mu 0.720
_exptl_absorpt_correction_T_max 0.9445
_exptl_absorpt_correction_T_min 0.8346
_exptl_absorpt_correction_type multi-scan
_exptl_absorpt_process_details 'SORTAV Blessing (1997)'
_exptl_crystal_colour colourless
_exptl_crystal_density_diffrn 1.680
_exptl_crystal_density_method 'not measured'
_exptl_crystal_description plate
_exptl_crystal_F_000 821
_exptl_crystal_size_max 0.26
_exptl_crystal_size_mid 0.22
_exptl_crystal_size_min 0.08
_refine_diff_density_max 0.786
_refine_diff_density_min -1.921
_refine_diff_density_rms 0.112
_refine_ls_extinction_coef 0.0048(8)
_refine_ls_extinction_expression Fc^*^=kFc[1+0.001xFc^2^\l^3^/sin(2\q)]^-1/4^
_refine_ls_extinction_method SHELXL
_refine_ls_goodness_of_fit_ref 1.036
_refine_ls_hydrogen_treatment mixed
_refine_ls_matrix_type full
_refine_ls_number_parameters 470
_refine_ls_number_reflns 7436
_refine_ls_number_restraints 0
_refine_ls_restrained_S_all 1.036
_refine_ls_R_factor_all 0.0400
_refine_ls_R_factor_gt 0.0366
_refine_ls_shift/su_max 0.006
_refine_ls_shift/su_mean 0.000
_refine_ls_structure_factor_coef Fsqd
_refine_ls_weighting_details 'calc w=1/[\s^2^(Fo^2^)+(0.0495P)^2^+1.3072P] where P=(Fo^2^+2Fc^2^)/3'
_refine_ls_weighting_scheme calc
_refine_ls_wR_factor_gt 0.0955
_refine_ls_wR_factor_ref 0.0980
_reflns_number_gt 6888
_reflns_number_total 7436
_reflns_threshold_expression >2sigma(I)
_cod_data_source_file B304053D.txt
_cod_data_source_block 10d
_cod_depositor_comments
;
The following automatic conversions were performed:
'_symmetry_cell_setting' value 'Triclinic' changed to 'triclinic'
according to '/home/saulius/struct/CIF-dictionaries/cif_core.dic'
dictionary named 'cif_core.dic' version 2.4.1 from 2010-06-29.

Automatic conversion script
Id: cif_fix_enum 1527 2010-12-29 10:47:43Z saulius 
;
_cod_original_sg_symbol_H-M P-1
_cod_database_code 7013080

loop_
_symmetry_equiv_pos_as_xyz
'x, y, z'
'-x, -y, -z'

loop_
_atom_site_label
_atom_site_type_symbol
_atom_site_fract_x
_atom_site_fract_y
_atom_site_fract_z
_atom_site_U_iso_or_equiv
_atom_site_adp_type
_atom_site_occupancy
_atom_site_symmetry_multiplicity
_atom_site_calc_flag
_atom_site_refinement_flags
_atom_site_disorder_assembly
_atom_site_disorder_group
C1 C 0.3108(2) 0.1340(2) 0.2067(2) 0.0303(5) Uani 1 1 d . . .
H1A H 0.3371 0.2060 0.2190 0.045 Uiso 1 1 calc R . .
H1B H 0.2856 0.1520 0.1402 0.045 Uiso 1 1 calc R . .
H1C H 0.3861 0.0725 0.2162 0.045 Uiso 1 1 calc R . .
C2 C 0.2304(3) 0.0726(2) 0.37456(18) 0.0295(5) Uani 1 1 d . . .
H2A H 0.3135 0.0205 0.3855 0.044 Uiso 1 1 calc R . .
H2B H 0.1577 0.0356 0.4192 0.044 Uiso 1 1 calc R . .
H2C H 0.2423 0.1493 0.3856 0.044 Uiso 1 1 calc R . .
C3 C 0.1619(2) -0.0239(2) 0.26085(18) 0.0245(5) Uani 1 1 d . . .
H3A H 0.2286 -0.0890 0.2897 0.029 Uiso 1 1 calc R . .
H3B H 0.1626 -0.0187 0.1912 0.029 Uiso 1 1 calc R . .
C4 C 0.0251(2) -0.0485(2) 0.30954(17) 0.0216(5) Uani 1 1 d . . .
C5 C -0.0088(3) -0.1631(2) 0.35379(19) 0.0275(5) Uani 1 1 d . . .
H5 H 0.0558 -0.2285 0.3539 0.033 Uiso 1 1 calc R . .
C6 C -0.1361(3) -0.1829(2) 0.39789(19) 0.0276(5) Uani 1 1 d . . .
H6 H -0.1586 -0.2615 0.4290 0.033 Uiso 1 1 calc R . .
C7 C -0.2299(3) -0.0871(2) 0.39609(17) 0.0254(5) Uani 1 1 d . . .
H7 H -0.3179 -0.1001 0.4250 0.030 Uiso 1 1 calc R . .
C8 C -0.1963(2) 0.0284(2) 0.35208(17) 0.0222(5) Uani 1 1 d . . .
H8 H -0.2620 0.0932 0.3515 0.027 Uiso 1 1 calc R . .
C9 C -0.0683(2) 0.05069(19) 0.30889(16) 0.0175(4) Uani 1 1 d . A .
C10 C 0.1602(3) 0.4073(2) 0.24906(18) 0.0292(5) Uani 1 1 d . . .
C11 C 0.2266(2) 0.5243(2) 0.20221(17) 0.0216(5) Uani 1 1 d . A .
C12 C -0.2856(2) 0.28002(18) 0.14529(15) 0.0154(4) Uani 1 1 d . . .
C13 C -0.2507(2) 0.17836(19) 0.11354(16) 0.0183(4) Uani 1 1 d . . .
H13 H -0.1777 0.1246 0.1392 0.022 Uiso 1 1 calc R . .
C14 C -0.3219(2) 0.1547(2) 0.04467(17) 0.0197(4) Uani 1 1 d . . .
H14 H -0.2974 0.0852 0.0231 0.024 Uiso 1 1 calc R . .
C15 C -0.4288(2) 0.23272(19) 0.00744(15) 0.0170(4) Uani 1 1 d . . .
C16 C -0.4672(2) 0.33346(19) 0.03999(16) 0.0182(4) Uani 1 1 d . . .
H16 H -0.5424 0.3853 0.0159 0.022 Uiso 1 1 calc R . .
C17 C -0.3949(2) 0.35777(19) 0.10792(16) 0.0173(4) Uani 1 1 d . . .
H17 H -0.4195 0.4274 0.1292 0.021 Uiso 1 1 calc R . .
C18 C -0.5026(2) 0.2071(2) -0.06862(17) 0.0230(5) Uani 1 1 d . . .
C19 C -0.2895(2) 0.30911(18) 0.34228(15) 0.0155(4) Uani 1 1 d . . .
C20 C -0.4287(2) 0.3203(2) 0.34694(16) 0.0202(4) Uani 1 1 d . . .
H20 H -0.4735 0.3256 0.2910 0.024 Uiso 1 1 calc R . .
C21 C -0.5027(2) 0.3238(2) 0.43330(17) 0.0223(5) Uani 1 1 d . . .
H21 H -0.5978 0.3305 0.4369 0.027 Uiso 1 1 calc R . .
C22 C -0.4361(2) 0.3175(2) 0.51379(16) 0.0214(5) Uani 1 1 d . . .
C23 C -0.2977(2) 0.3053(2) 0.51018(17) 0.0240(5) Uani 1 1 d . . .
H23 H -0.2533 0.3006 0.5661 0.029 Uiso 1 1 calc R . .
C24 C -0.2242(2) 0.3000(2) 0.42456(16) 0.0212(4) Uani 1 1 d . . .
H24 H -0.1291 0.2901 0.4221 0.025 Uiso 1 1 calc R . .
C25 C -0.5131(3) 0.3220(3) 0.60800(18) 0.0299(6) Uani 1 1 d . . .
C26 C -0.1651(2) 0.47184(18) 0.18096(15) 0.0149(4) Uani 1 1 d . . .
C27 C -0.1410(2) 0.51960(19) 0.08182(15) 0.0175(4) Uani 1 1 d . . .
H27 H -0.1431 0.4710 0.0392 0.021 Uiso 1 1 calc R . .
C28 C -0.1141(2) 0.63758(19) 0.04478(16) 0.0183(4) Uani 1 1 d . . .
H28 H -0.0981 0.6698 -0.0229 0.022 Uiso 1 1 calc R . .
C29 C -0.1106(2) 0.70821(19) 0.10734(16) 0.0174(4) Uani 1 1 d . . .
C30 C -0.1359(2) 0.6621(2) 0.20622(16) 0.0193(4) Uani 1 1 d . . .
H30 H -0.1350 0.7111 0.2486 0.023 Uiso 1 1 calc R . .
C31 C -0.1624(2) 0.54399(19) 0.24290(16) 0.0178(4) Uani 1 1 d . . .
H31 H -0.1788 0.5121 0.3106 0.021 Uiso 1 1 calc R . .
C32 C -0.0747(2) 0.8335(2) 0.07131(17) 0.0221(5) Uani 1 1 d . . .
N1 N 0.19656(19) 0.09107(17) 0.27372(14) 0.0190(4) Uani 1 1 d . A .
O1 O 0.11937(16) 0.35962(14) 0.19135(12) 0.0197(3) Uani 1 1 d . A .
O2 O 0.1958(7) 0.3585(5) 0.3320(4) 0.0430(12) Uani 0.50 1 d P A 1
O2' O 0.1229(5) 0.3862(4) 0.3384(3) 0.0327(10) Uani 0.50 1 d P A 2
F1 F 0.35916(16) 0.50339(18) 0.19858(16) 0.0495(5) Uani 1 1 d . . .
F2 F 0.19428(18) 0.60343(14) 0.25260(12) 0.0385(4) Uani 1 1 d . . .
F3 F 0.19309(17) 0.57690(14) 0.11273(11) 0.0349(4) Uani 1 1 d . . .
F4 F -0.42239(18) 0.15355(19) -0.12618(13) 0.0457(5) Uani 1 1 d . . .
F5 F -0.60014(18) 0.13483(16) -0.02964(12) 0.0417(4) Uani 1 1 d . . .
F6 F -0.56233(16) 0.30492(14) -0.12475(11) 0.0328(3) Uani 1 1 d . . .
F7 F -0.45496(18) 0.38232(18) 0.65591(12) 0.0442(4) Uani 1 1 d . . .
F8 F -0.5248(2) 0.21318(17) 0.66712(12) 0.0493(5) Uani 1 1 d . . .
F9 F -0.63722(17) 0.3731(2) 0.59561(13) 0.0497(5) Uani 1 1 d . . .
F10 F -0.0874(2) 0.87887(13) -0.02364(11) 0.0406(4) Uani 1 1 d . . .
F11 F -0.15054(16) 0.90680(12) 0.11585(12) 0.0318(3) Uani 1 1 d . . .
F12 F 0.05211(15) 0.84383(13) 0.08577(13) 0.0363(4) Uani 1 1 d . . .
P1 P -0.18438(5) 0.31312(5) 0.23047(4) 0.01343(12) Uani 1 1 d . A .
Pd1 Pd 0.013842(15) 0.204493(13) 0.252596(11) 0.01474(8) Uani 1 1 d . . .
O1S O 0.0000 0.5000 0.5000 0.175(9) Uani 0.50 2 d SP . .
H1S H 0.91(3) 0.02(2) 0.643(19) 0.20(8) Uiso 0.25 1 d P . .

loop_
_atom_site_aniso_label
_atom_site_aniso_U_11
_atom_site_aniso_U_22
_atom_site_aniso_U_33
_atom_site_aniso_U_23
_atom_site_aniso_U_13
_atom_site_aniso_U_12
C1 0.0172(11) 0.0351(14) 0.0379(15) -0.0116(11) 0.0011(10) 0.0024(10)
C2 0.0296(13) 0.0349(13) 0.0255(13) -0.0074(10) -0.0134(10) 0.0000(10)
C3 0.0258(12) 0.0220(11) 0.0275(12) -0.0108(9) -0.0070(9) 0.0052(9)
C4 0.0241(11) 0.0210(11) 0.0219(11) -0.0078(9) -0.0095(9) 0.0018(9)
C5 0.0337(13) 0.0185(11) 0.0326(14) -0.0078(10) -0.0156(10) 0.0029(9)
C6 0.0401(14) 0.0173(11) 0.0263(13) -0.0013(9) -0.0110(11) -0.0093(10)
C7 0.0331(13) 0.0224(11) 0.0213(12) -0.0041(9) -0.0015(9) -0.0099(10)
C8 0.0267(12) 0.0175(10) 0.0229(11) -0.0054(9) -0.0019(9) -0.0040(9)
C9 0.0231(11) 0.0155(10) 0.0146(10) -0.0043(8) -0.0048(8) -0.0010(8)
C10 0.0400(14) 0.0269(12) 0.0220(12) -0.0041(10) -0.0064(10) -0.0116(11)
C11 0.0160(10) 0.0238(11) 0.0270(12) -0.0093(9) -0.0038(9) -0.0018(8)
C12 0.0162(10) 0.0167(10) 0.0139(10) -0.0042(8) -0.0012(7) -0.0032(8)
C13 0.0189(10) 0.0172(10) 0.0197(11) -0.0058(8) -0.0049(8) 0.0002(8)
C14 0.0212(11) 0.0187(10) 0.0215(11) -0.0088(8) -0.0034(8) -0.0011(8)
C15 0.0172(10) 0.0207(10) 0.0138(10) -0.0045(8) -0.0013(8) -0.0043(8)
C16 0.0176(10) 0.0182(10) 0.0173(10) -0.0025(8) -0.0018(8) -0.0002(8)
C17 0.0182(10) 0.0156(9) 0.0179(10) -0.0047(8) 0.0000(8) -0.0008(8)
C18 0.0210(11) 0.0291(12) 0.0217(11) -0.0104(9) -0.0055(9) -0.0016(9)
C19 0.0181(10) 0.0142(9) 0.0139(10) -0.0037(7) -0.0002(8) -0.0020(7)
C20 0.0189(10) 0.0268(11) 0.0158(10) -0.0063(9) -0.0029(8) -0.0027(9)
C21 0.0169(10) 0.0314(12) 0.0196(11) -0.0084(9) 0.0009(8) -0.0048(9)
C22 0.0262(11) 0.0222(11) 0.0169(11) -0.0063(9) 0.0038(9) -0.0084(9)
C23 0.0260(12) 0.0319(12) 0.0145(11) -0.0048(9) -0.0033(9) -0.0055(10)
C24 0.0180(10) 0.0278(11) 0.0168(11) -0.0035(9) -0.0037(8) -0.0027(9)
C25 0.0330(13) 0.0414(15) 0.0201(12) -0.0139(11) 0.0047(10) -0.0151(11)
C26 0.0142(9) 0.0131(9) 0.0174(10) -0.0044(8) -0.0014(7) -0.0007(7)
C27 0.0201(10) 0.0183(10) 0.0162(10) -0.0086(8) -0.0002(8) -0.0018(8)
C28 0.0208(10) 0.0176(10) 0.0160(10) -0.0039(8) -0.0015(8) -0.0010(8)
C29 0.0152(10) 0.0155(10) 0.0217(11) -0.0048(8) -0.0014(8) -0.0026(8)
C30 0.0224(11) 0.0182(10) 0.0204(11) -0.0102(8) -0.0006(8) -0.0028(8)
C31 0.0223(10) 0.0183(10) 0.0137(10) -0.0058(8) -0.0003(8) -0.0022(8)
C32 0.0239(11) 0.0184(10) 0.0241(12) -0.0055(9) -0.0019(9) -0.0029(8)
N1 0.0159(9) 0.0213(9) 0.0204(10) -0.0077(7) -0.0031(7) 0.0030(7)
O1 0.0182(7) 0.0210(8) 0.0213(8) -0.0066(6) -0.0012(6) -0.0050(6)
O2 0.077(4) 0.033(3) 0.021(2) 0.0011(18) -0.022(3) -0.019(3)
O2' 0.047(3) 0.031(2) 0.023(2) -0.0090(17) 0.000(2) -0.012(2)
F1 0.0174(7) 0.0570(11) 0.0742(14) -0.0193(10) -0.0041(8) 0.0022(7)
F2 0.0504(10) 0.0278(8) 0.0417(9) -0.0175(7) 0.0057(8) -0.0091(7)
F3 0.0439(9) 0.0314(8) 0.0279(8) 0.0009(6) -0.0068(7) -0.0161(7)
F4 0.0371(9) 0.0754(13) 0.0370(10) -0.0399(9) -0.0145(7) 0.0165(9)
F5 0.0460(10) 0.0475(10) 0.0372(9) -0.0084(8) -0.0120(8) -0.0268(8)
F6 0.0343(8) 0.0379(8) 0.0272(8) -0.0059(6) -0.0174(6) 0.0000(7)
F7 0.0482(10) 0.0673(12) 0.0306(9) -0.0327(9) 0.0107(7) -0.0259(9)
F8 0.0715(13) 0.0527(11) 0.0226(8) -0.0053(8) 0.0139(8) -0.0292(10)
F9 0.0293(9) 0.0909(15) 0.0338(9) -0.0310(10) 0.0102(7) -0.0012(9)
F10 0.0740(13) 0.0214(7) 0.0243(8) 0.0041(6) -0.0089(8) -0.0163(8)
F11 0.0374(8) 0.0151(6) 0.0427(9) -0.0097(6) 0.0002(7) 0.0007(6)
F12 0.0243(7) 0.0256(8) 0.0581(11) -0.0061(7) -0.0038(7) -0.0104(6)
P1 0.0143(3) 0.0128(2) 0.0138(3) -0.00478(19) -0.00113(19) -0.00075(19)
Pd1 0.01504(11) 0.01505(11) 0.01427(11) -0.00402(7) -0.00210(6) -0.00066(6)
O1S 0.40(2) 0.043(4) 0.127(8) -0.079(6) -0.211(13) 0.122(9)

loop_
_atom_type_symbol
_atom_type_description
_atom_type_scat_dispersion_real
_atom_type_scat_dispersion_imag
_atom_type_scat_source
C C 0.0033 0.0016 'International Tables Vol C Tables 4.2.6.8 and 6.1.1.4'
H H 0.0000 0.0000 'International Tables Vol C Tables 4.2.6.8 and 6.1.1.4'
N N 0.0061 0.0033 'International Tables Vol C Tables 4.2.6.8 and 6.1.1.4'
O O 0.0106 0.0060 'International Tables Vol C Tables 4.2.6.8 and 6.1.1.4'
F F 0.0171 0.0103 'International Tables Vol C Tables 4.2.6.8 and 6.1.1.4'
P P 0.1023 0.0942 'International Tables Vol C Tables 4.2.6.8 and 6.1.1.4'
Pd Pd -0.9988 1.0072 'International Tables Vol C Tables 4.2.6.8 and 6.1.1.4'

loop_
_geom_angle_atom_site_label_1
_geom_angle_atom_site_label_2
_geom_angle_atom_site_label_3
_geom_angle
_geom_angle_site_symmetry_1
_geom_angle_site_symmetry_3
_geom_angle_publ_flag
N1 C1 H1A 109.5 . . ?
N1 C1 H1B 109.5 . . ?
H1A C1 H1B 109.5 . . ?
N1 C1 H1C 109.5 . . ?
H1A C1 H1C 109.5 . . ?
H1B C1 H1C 109.5 . . ?
N1 C2 H2A 109.5 . . ?
N1 C2 H2B 109.5 . . ?
H2A C2 H2B 109.5 . . ?
N1 C2 H2C 109.5 . . ?
H2A C2 H2C 109.5 . . ?
H2B C2 H2C 109.5 . . ?
N1 C3 C4 108.63(18) . . ?
N1 C3 H3A 110.0 . . ?
C4 C3 H3A 110.0 . . ?
N1 C3 H3B 110.0 . . ?
C4 C3 H3B 110.0 . . ?
H3A C3 H3B 108.3 . . ?
C5 C4 C9 121.0(2) . . ?
C5 C4 C3 122.0(2) . . ?
C9 C4 C3 117.0(2) . . ?
C4 C5 C6 120.6(2) . . ?
C4 C5 H5 119.7 . . ?
C6 C5 H5 119.7 . . ?
C7 C6 C5 119.3(2) . . ?
C7 C6 H6 120.4 . . ?
C5 C6 H6 120.4 . . ?
C6 C7 C8 120.4(2) . . ?
C6 C7 H7 119.8 . . ?
C8 C7 H7 119.8 . . ?
C9 C8 C7 121.3(2) . . ?
C9 C8 H8 119.3 . . ?
C7 C8 H8 119.3 . . ?
C8 C9 C4 117.3(2) . . ?
C8 C9 Pd1 130.34(17) . . ?
C4 C9 Pd1 112.15(16) . . ?
O1 C10 O2 127.9(3) . . ?
O1 C10 O2' 125.2(3) . . ?
O2 C10 O2' 35.9(3) . . ?
O1 C10 C11 115.3(2) . . ?
O2 C10 C11 112.1(3) . . ?
O2' C10 C11 117.0(3) . . ?
F2 C11 F1 106.89(19) . . ?
F2 C11 F3 106.56(19) . . ?
F1 C11 F3 107.5(2) . . ?
F2 C11 C10 111.8(2) . . ?
F1 C11 C10 110.1(2) . . ?
F3 C11 C10 113.56(19) . . ?
C13 C12 C17 119.2(2) . . ?
C13 C12 P1 119.51(16) . . ?
C17 C12 P1 121.24(16) . . ?
C14 C13 C12 120.5(2) . . ?
C14 C13 H13 119.7 . . ?
C12 C13 H13 119.7 . . ?
C15 C14 C13 119.9(2) . . ?
C15 C14 H14 120.1 . . ?
C13 C14 H14 120.1 . . ?
C14 C15 C16 120.5(2) . . ?
C14 C15 C18 119.1(2) . . ?
C16 C15 C18 120.5(2) . . ?
C17 C16 C15 119.6(2) . . ?
C17 C16 H16 120.2 . . ?
C15 C16 H16 120.2 . . ?
C16 C17 C12 120.34(19) . . ?
C16 C17 H17 119.8 . . ?
C12 C17 H17 119.8 . . ?
F4 C18 F6 107.3(2) . . ?
F4 C18 F5 106.4(2) . . ?
F6 C18 F5 105.99(19) . . ?
F4 C18 C15 112.26(19) . . ?
F6 C18 C15 112.67(19) . . ?
F5 C18 C15 111.79(19) . . ?
C20 C19 C24 119.8(2) . . ?
C20 C19 P1 123.25(17) . . ?
C24 C19 P1 116.92(16) . . ?
C19 C20 C21 120.3(2) . . ?
C19 C20 H20 119.9 . . ?
C21 C20 H20 119.9 . . ?
C22 C21 C20 119.2(2) . . ?
C22 C21 H21 120.4 . . ?
C20 C21 H21 120.4 . . ?
C23 C22 C21 121.0(2) . . ?
C23 C22 C25 118.5(2) . . ?
C21 C22 C25 120.5(2) . . ?
C22 C23 C24 119.7(2) . . ?
C22 C23 H23 120.1 . . ?
C24 C23 H23 120.1 . . ?
C23 C24 C19 120.0(2) . . ?
C23 C24 H24 120.0 . . ?
C19 C24 H24 120.0 . . ?
F9 C25 F7 106.8(2) . . ?
F9 C25 F8 106.6(2) . . ?
F7 C25 F8 106.6(2) . . ?
F9 C25 C22 112.2(2) . . ?
F7 C25 C22 112.5(2) . . ?
F8 C25 C22 111.7(2) . . ?
C27 C26 C31 119.32(19) . . ?
C27 C26 P1 120.40(16) . . ?
C31 C26 P1 120.03(16) . . ?
C28 C27 C26 120.54(19) . . ?
C28 C27 H27 119.7 . . ?
C26 C27 H27 119.7 . . ?
C27 C28 C29 119.6(2) . . ?
C27 C28 H28 120.2 . . ?
C29 C28 H28 120.2 . . ?
C28 C29 C30 120.5(2) . . ?
C28 C29 C32 121.4(2) . . ?
C30 C29 C32 118.0(2) . . ?
C31 C30 C29 119.7(2) . . ?
C31 C30 H30 120.1 . . ?
C29 C30 H30 120.1 . . ?
C30 C31 C26 120.4(2) . . ?
C30 C31 H31 119.8 . . ?
C26 C31 H31 119.8 . . ?
F11 C32 F12 105.71(19) . . ?
F11 C32 F10 106.59(19) . . ?
F12 C32 F10 106.6(2) . . ?
F11 C32 C29 112.57(19) . . ?
F12 C32 C29 112.11(19) . . ?
F10 C32 C29 112.80(19) . . ?
C1 N1 C2 109.8(2) . . ?
C1 N1 C3 110.04(19) . . ?
C2 N1 C3 109.16(19) . . ?
C1 N1 Pd1 115.10(15) . . ?
C2 N1 Pd1 108.45(14) . . ?
C3 N1 Pd1 104.05(13) . . ?
C10 O1 Pd1 116.83(15) . . ?
C12 P1 C26 103.31(10) . . ?
C12 P1 C19 107.97(10) . . ?
C26 P1 C19 102.50(9) . . ?
C12 P1 Pd1 115.61(7) . . ?
C26 P1 Pd1 112.24(7) . . ?
C19 P1 Pd1 113.91(7) . . ?
C9 Pd1 O1 174.64(7) . . ?
C9 Pd1 N1 82.48(8) . . ?
O1 Pd1 N1 92.25(7) . . ?
C9 Pd1 P1 94.12(7) . . ?
O1 Pd1 P1 91.13(5) . . ?
N1 Pd1 P1 176.32(5) . . ?

loop_
_geom_bond_atom_site_label_1
_geom_bond_atom_site_label_2
_geom_bond_distance
_geom_bond_site_symmetry_2
_geom_bond_publ_flag
C1 N1 1.465(3) . ?
C1 H1A 0.9800 . ?
C1 H1B 0.9800 . ?
C1 H1C 0.9800 . ?
C2 N1 1.483(3) . ?
C2 H2A 0.9800 . ?
C2 H2B 0.9800 . ?
C2 H2C 0.9800 . ?
C3 N1 1.495(3) . ?
C3 C4 1.501(3) . ?
C3 H3A 0.9900 . ?
C3 H3B 0.9900 . ?
C4 C5 1.386(3) . ?
C4 C9 1.412(3) . ?
C5 C6 1.386(4) . ?
C5 H5 0.9500 . ?
C6 C7 1.383(4) . ?
C6 H6 0.9500 . ?
C7 C8 1.394(3) . ?
C7 H7 0.9500 . ?
C8 C9 1.393(3) . ?
C8 H8 0.9500 . ?
C9 Pd1 1.999(2) . ?
C10 O1 1.248(3) . ?
C10 O2 1.249(5) . ?
C10 O2' 1.270(5) . ?
C10 C11 1.547(3) . ?
C11 F2 1.324(3) . ?
C11 F1 1.330(3) . ?
C11 F3 1.331(3) . ?
C12 C13 1.390(3) . ?
C12 C17 1.402(3) . ?
C12 P1 1.822(2) . ?
C13 C14 1.388(3) . ?
C13 H13 0.9500 . ?
C14 C15 1.385(3) . ?
C14 H14 0.9500 . ?
C15 C16 1.391(3) . ?
C15 C18 1.501(3) . ?
C16 C17 1.388(3) . ?
C16 H16 0.9500 . ?
C17 H17 0.9500 . ?
C18 F4 1.332(3) . ?
C18 F6 1.332(3) . ?
C18 F5 1.347(3) . ?
C19 C20 1.390(3) . ?
C19 C24 1.392(3) . ?
C19 P1 1.829(2) . ?
C20 C21 1.393(3) . ?
C20 H20 0.9500 . ?
C21 C22 1.383(3) . ?
C21 H21 0.9500 . ?
C22 C23 1.383(3) . ?
C22 C25 1.506(3) . ?
C23 C24 1.387(3) . ?
C23 H23 0.9500 . ?
C24 H24 0.9500 . ?
C25 F9 1.333(3) . ?
C25 F7 1.331(3) . ?
C25 F8 1.338(3) . ?
C26 C27 1.393(3) . ?
C26 C31 1.395(3) . ?
C26 P1 1.829(2) . ?
C27 C28 1.388(3) . ?
C27 H27 0.9500 . ?
C28 C29 1.390(3) . ?
C28 H28 0.9500 . ?
C29 C30 1.389(3) . ?
C29 C32 1.492(3) . ?
C30 C31 1.388(3) . ?
C30 H30 0.9500 . ?
C31 H31 0.9500 . ?
C32 F11 1.339(3) . ?
C32 F12 1.341(3) . ?
C32 F10 1.342(3) . ?
N1 Pd1 2.1457(18) . ?
O1 Pd1 2.1417(15) . ?
P1 Pd1 2.2495(5) . ?
O1S H1S 10.3(3) . ?
